data_1531343
loop_
_publ_author_name
'El Belghiti, A.A.'
'Simon, A.'
'Gravereau, P.'
'Villesuzanne, A.'
'Elaatmani, M.'
'Ravez, J.'

_publ_section_title
;
 Ferroelectric and crystallographic properties of the Sr2-x K1+x Nb5O15-x
 Fx solid solution
;
_journal_name_full 'Solid State Sciences'
_journal_page_first 933
_journal_page_last 940
_journal_volume 4
_journal_year 2002
_chemical_formula_sum 'F0.25 K1.25 Nb5 O14.75 Sr1.75'
_chemical_name_systematic 'Sr (Sr0.75 K1.25) Nb5 (O14.75 F0.25)'
_space_group_IT_number 127
_symmetry_space_group_name_Hall '-P 4 2ab'
_symmetry_space_group_name_H-M 'P 4/m b m'
_cell_angle_alpha 90
_cell_angle_beta 90
_cell_angle_gamma 90
_cell_formula_units_Z 2
_cell_length_a 12.4936
_cell_length_b 12.4936
_cell_length_c 3.9404
_cell_volume 615.057
_citation_journal_id_ASTM SSSCFJ
_cod_data_source_file ElBelghiti_SSSCFJ_2002_946.cif
_cod_data_source_block F0.25K1.25Nb5O14.75Sr1.75
_cod_original_cell_volume 615.0572
_cod_database_code 1531343

loop_
_symmetry_equiv_pos_as_xyz
x,y,z
-y,x,z
-x,-y,z
y,-x,z
x+1/2,-y+1/2,-z
y+1/2,x+1/2,-z
-x+1/2,y+1/2,-z
-y+1/2,-x+1/2,-z
-x,-y,-z
y,-x,-z
x,y,-z
-y,x,-z
-x-1/2,y-1/2,z
-y-1/2,-x-1/2,z
x-1/2,-y-1/2,z
y-1/2,x-1/2,z

loop_
_atom_site_label
_atom_site_type_symbol
_atom_site_fract_x
_atom_site_fract_y
_atom_site_fract_z
_atom_site_occupancy
_atom_site_U_iso_or_equiv
F1 F-1 0.137 0.065 0.5 0.0167 0.0
Nb2 Nb+5 0.0758 0.2131 0.5 1 0.0
F3 F-1 0.073 0.204 0 0.0167 0.0
F2 F-1 0.34 0.004 0.5 0.0167 0.0
Nb1 Nb+5 0 0.5 0.5 1 0.0
Sr1 Sr+2 0 0 0 1 0.0
K1 K+1 0.171 0.671 0 0.625 0.0
F5 F-1 0 0.5 0 0.0167 0.0
Sr2 Sr+2 0.171 0.671 0 0.375 0.0
O2 O-2 0.34 0.004 0.5 0.9833 0.0
O1 O-2 0.137 0.065 0.5 0.9833 0.0
O5 O-2 0 0.5 0 0.9833 0.0
F4 F-1 0.284 0.784 0.5 0.0167 0.0
O3 O-2 0.073 0.204 0 0.9833 0.0
O4 O-2 0.284 0.784 0.5 0.9833 0.0
